data_4336805
loop_
_publ_author_name
'Marine Perrier'
'Samir Kenouche'
'J\^er\^ome Long'
'Kalaivani Thangavel'
'Joulia Larionova'
'Christophe Goze-Bac'
'Alessandro Lascialfari'
'Manuel Mariani'
'Nathalie Baril'
'Christian Gu\'erin'
'Bruno Donnadieu'
'Alexander Trifonov'
'Yannick Guari'

_publ_contact_author_address
; 
Institut Charles Gerhardt 
Montpellier, UMR 5253 CNRS-UM2-ENSCM-UM1, 
Chimie Mol\'eculaire et Organisation du Solide, 
Universit\'e Montpellier II, 
Place E. Bataillon, 
34095 Montpellier cedex 5, France
;
_publ_contact_author_name 'Joulia Larionova'
_publ_section_title
;
 Investigation on NMR Relaxivity of Nano-Sized Cyano-Bridged Coordination
 Polymers
;
_journal_name_full 'Inorganic Chemistry'
_journal_page_first 13402
_journal_page_last 13414
_journal_paper_doi 10.1021/ic401710j
_journal_volume 52
_journal_year 2013
_chemical_formula_moiety 'C6 H8 Fe Gd N6 O4'
_chemical_formula_sum 'C6 H8 Fe Gd N6 O4'
_chemical_formula_weight 441.28
_chemical_name_systematic
; 
 ? 
;
_space_group_IT_number 63
_symmetry_cell_setting orthorhombic
_symmetry_space_group_name_Hall '-C 2c 2'
_symmetry_space_group_name_H-M 'C m c m'
_atom_sites_solution_hydrogens geom
_atom_sites_solution_primary direct
_atom_sites_solution_secondary difmap
_audit_creation_method 'CrysAlisPro, Agilent Technologies, Vers 1.171.36.24'
_cell_angle_alpha 90.00
_cell_angle_beta 90.00
_cell_angle_gamma 90.00
_cell_formula_units_Z 4
_cell_length_a 7.4016(3)
_cell_length_b 12.7813(14)
_cell_length_c 13.5980(12)
_cell_measurement_reflns_used 3102
_cell_measurement_temperature 173.05(10)
_cell_measurement_theta_max 1.00000
_cell_measurement_theta_min 0.94131
_cell_volume 1286.40(19)
_computing_cell_refinement 'CrysAlisPro, Agilent Technologies, Vers 1.171.36.24'
_computing_data_collection 'CrysAlisPro, Agilent Technologies, Vers 1.171.36.24'
_computing_data_reduction 'CrysAlisPro, Agilent Technologies,Vers 1.171.36.24'
_computing_molecular_graphics ORTEP3
_computing_publication_material 'SHELXL-97 (Sheldrick, 1997)'
_computing_structure_refinement 'SHELXL-97 (Sheldrick, 1997)'
_computing_structure_solution SIR2004
_diffrn_ambient_temperature 173.05(10)
_diffrn_detector_area_resol_mean 8.4205
_diffrn_measured_fraction_theta_full 0.897
_diffrn_measured_fraction_theta_max 0.897
_diffrn_measurement_device_type 'Xcalibur, Sapphire2, large Be window'
_diffrn_measurement_method 'Profile data from \q/2\q scans'
_diffrn_radiation_monochromator graphite
_diffrn_radiation_source 'Enhance (Mo) x-ray Source'
_diffrn_radiation_type MoK\a
_diffrn_radiation_wavelength 0.71073
_diffrn_reflns_av_R_equivalents 0.0213
_diffrn_reflns_av_sigmaI/netI 0.0211
_diffrn_reflns_limit_h_max 10
_diffrn_reflns_limit_h_min -9
_diffrn_reflns_limit_k_max 17
_diffrn_reflns_limit_k_min -18
_diffrn_reflns_limit_l_max 18
_diffrn_reflns_limit_l_min -19
_diffrn_reflns_number 4090
_diffrn_reflns_theta_full 32.50
_diffrn_reflns_theta_max 32.50
_diffrn_reflns_theta_min 3.00
_exptl_absorpt_coefficient_mu 6.254
_exptl_absorpt_correction_T_max 0.6346
_exptl_absorpt_correction_T_min 0.2734
_exptl_absorpt_correction_type multi-scan
_exptl_absorpt_process_details 'SCALE3 ABSPACK scaling algorithm'
_exptl_crystal_colour red
_exptl_crystal_density_diffrn 2.279
_exptl_crystal_description 'prism frag'
_exptl_crystal_F_000 832
_exptl_crystal_size_max 0.28
_exptl_crystal_size_mid 0.10
_exptl_crystal_size_min 0.08
_refine_diff_density_max 0.636
_refine_diff_density_min -0.844
_refine_diff_density_rms 0.131
_refine_ls_extinction_coef 0.00087(11)
_refine_ls_extinction_expression Fc^*^=kFc[1+0.001xFc^2^\l^3^/sin(2\q)]^-1/4^
_refine_ls_extinction_method SHELXL
_refine_ls_goodness_of_fit_ref 1.134
_refine_ls_hydrogen_treatment mixed
_refine_ls_matrix_type full
_refine_ls_number_parameters 52
_refine_ls_number_reflns 1161
_refine_ls_number_restraints 0
_refine_ls_restrained_S_all 1.134
_refine_ls_R_factor_all 0.0179
_refine_ls_R_factor_gt 0.0164
_refine_ls_shift/su_max 0.000
_refine_ls_shift/su_mean 0.000
_refine_ls_structure_factor_coef Fsqd
_refine_ls_weighting_details 'calc w=1/[\s^2^(Fo^2^)+(0.0127P)^2^+2.4921P] where P=(Fo^2^+2Fc^2^)/3'
_refine_ls_weighting_scheme calc
_refine_ls_wR_factor_gt 0.0364
_refine_ls_wR_factor_ref 0.0367
_reflns_number_gt 1110
_reflns_number_total 1161
_reflns_threshold_expression >2sigma(I)
_cod_data_source_file ic401710j_si_002.cif
_cod_data_source_block shelxl
_cod_database_code 4336805

loop_
_symmetry_equiv_pos_as_xyz
'x, y, z'
'-x, -y, z+1/2'
'x, -y, -z'
'-x, y, -z+1/2'
'x+1/2, y+1/2, z'
'-x+1/2, -y+1/2, z+1/2'
'x+1/2, -y+1/2, -z'
'-x+1/2, y+1/2, -z+1/2'
'-x, -y, -z'
'x, y, -z-1/2'
'-x, y, z'
'x, -y, z-1/2'
'-x+1/2, -y+1/2, -z'
'x+1/2, y+1/2, -z-1/2'
'-x+1/2, y+1/2, z'
'x+1/2, -y+1/2, z-1/2'

loop_
_atom_site_label
_atom_site_type_symbol
_atom_site_fract_x
_atom_site_fract_y
_atom_site_fract_z
_atom_site_U_iso_or_equiv
_atom_site_adp_type
_atom_site_occupancy
_atom_site_symmetry_multiplicity
_atom_site_calc_flag
_atom_site_refinement_flags
Gd1 Gd 0.0000 0.323460(13) 0.2500 0.00678(6) Uani 1 4 d S
Fe1 Fe 0.0000 0.0000 0.0000 0.00707(10) Uani 1 4 d S
N1 N 0.2011(2) 0.42424(13) 0.14063(14) 0.0175(3) Uani 1 1 d .
N2 N 0.0000 0.21852(18) 0.09530(19) 0.0156(5) Uani 1 2 d S
C1 C 0.3143(3) 0.45348(14) 0.08959(14) 0.0117(3) Uani 1 1 d .
C2 C 0.0000 0.1371(2) 0.0589(2) 0.0122(5) Uani 1 2 d S
O1W O -0.2592(3) 0.21559(18) 0.2500 0.0216(5) Uani 1 2 d S
O2W O 0.5000 0.15576(17) 0.10132(17) 0.0213(5) Uani 1 2 d S
H11W H -0.3222 0.1910 0.2949 0.026 Uiso 1 1 d .
H21W H 0.5000 0.0906 0.1156 0.026 Uiso 1 2 d S
H22W H 0.5000 0.1834 0.0554 0.026 Uiso 1 2 d S

loop_
_atom_site_aniso_label
_atom_site_aniso_U_11
_atom_site_aniso_U_22
_atom_site_aniso_U_33
_atom_site_aniso_U_23
_atom_site_aniso_U_13
_atom_site_aniso_U_12
Gd1 0.00625(9) 0.00765(9) 0.00643(9) 0.000 0.000 0.000
Fe1 0.0071(2) 0.0070(2) 0.0070(2) 0.00036(16) 0.000 0.000
N1 0.0152(8) 0.0204(8) 0.0170(9) 0.0018(6) 0.0016(6) -0.0042(6)
N2 0.0183(12) 0.0143(10) 0.0144(12) -0.0030(9) 0.000 0.000
C1 0.0120(8) 0.0110(8) 0.0121(9) -0.0002(6) -0.0016(6) -0.0002(6)
C2 0.0116(12) 0.0137(11) 0.0114(12) 0.0014(9) 0.000 0.000
O1W 0.0186(11) 0.0306(11) 0.0157(10) 0.000 0.000 -0.0148(9)
O2W 0.0271(12) 0.0201(10) 0.0168(11) 0.0007(8) 0.000 0.000

loop_
_atom_type_symbol
_atom_type_description
_atom_type_scat_dispersion_real
_atom_type_scat_dispersion_imag
_atom_type_scat_source
C C 0.0033 0.0016 'International Tables Vol C Tables 4.2.6.8 and 6.1.1.4'
H H 0.0000 0.0000 'International Tables Vol C Tables 4.2.6.8 and 6.1.1.4'
N N 0.0061 0.0033 'International Tables Vol C Tables 4.2.6.8 and 6.1.1.4'
O O 0.0106 0.0060 'International Tables Vol C Tables 4.2.6.8 and 6.1.1.4'
Fe Fe 0.3463 0.8444 'International Tables Vol C Tables 4.2.6.8 and 6.1.1.4'
Gd Gd -0.1653 3.9035 'International Tables Vol C Tables 4.2.6.8 and 6.1.1.4'

loop_
_geom_angle_atom_site_label_1
_geom_angle_atom_site_label_2
_geom_angle_atom_site_label_3
_geom_angle
_geom_angle_site_symmetry_1
_geom_angle_site_symmetry_3
O1W Gd1 O1W 108.60(12) 11 .
O1W Gd1 N1 142.62(4) 11 11
O1W Gd1 N1 79.32(6) . 11
O1W Gd1 N1 142.62(4) 11 4
O1W Gd1 N1 79.32(6) . 4
N1 Gd1 N1 74.14(9) 11 4
O1W Gd1 N1 79.32(6) 11 10_556
O1W Gd1 N1 142.62(4) . 10_556
N1 Gd1 N1 117.06(8) 11 10_556
N1 Gd1 N1 74.22(9) 4 10_556
O1W Gd1 N1 79.32(6) 11 .
O1W Gd1 N1 142.62(4) . .
N1 Gd1 N1 74.22(9) 11 .
N1 Gd1 N1 117.06(8) 4 .
N1 Gd1 N1 74.14(9) 10_556 .
O1W Gd1 N2 71.72(4) 11 10_556
O1W Gd1 N2 71.72(4) . 10_556
N1 Gd1 N2 142.09(4) 11 10_556
N1 Gd1 N2 76.84(6) 4 10_556
N1 Gd1 N2 76.85(6) 10_556 10_556
N1 Gd1 N2 142.09(4) . 10_556
O1W Gd1 N2 71.72(4) 11 .
O1W Gd1 N2 71.72(4) . .
N1 Gd1 N2 76.84(6) 11 .
N1 Gd1 N2 142.09(4) 4 .
N1 Gd1 N2 142.09(4) 10_556 .
N1 Gd1 N2 76.84(6) . .
N2 Gd1 N2 114.96(11) 10_556 .
C2 Fe1 C2 180.0 . 9
C2 Fe1 C1 88.97(8) . 7_455
C2 Fe1 C1 91.03(8) 9 7_455
C2 Fe1 C1 91.03(8) . 5_445
C2 Fe1 C1 88.97(8) 9 5_445
C1 Fe1 C1 89.21(11) 7_455 5_445
C2 Fe1 C1 91.03(8) . 15_545
C2 Fe1 C1 88.97(8) 9 15_545
C1 Fe1 C1 180.00(10) 7_455 15_545
C1 Fe1 C1 90.79(11) 5_445 15_545
C2 Fe1 C1 88.97(8) . 13
C2 Fe1 C1 91.03(8) 9 13
C1 Fe1 C1 90.79(11) 7_455 13
C1 Fe1 C1 180.00(10) 5_445 13
C1 Fe1 C1 89.21(11) 15_545 13
C1 N1 Gd1 166.60(16) . .
C2 N2 Gd1 148.0(2) . .
N1 C1 Fe1 177.91(18) . 5
N2 C2 Fe1 179.1(2) . .
Gd1 O1W H11W 132.60(10) . .
H21W O2W H22W 132.6(3) . .

loop_
_geom_bond_atom_site_label_1
_geom_bond_atom_site_label_2
_geom_bond_distance
_geom_bond_site_symmetry_2
Gd1 O1W 2.363(2) 11
Gd1 O1W 2.363(2) .
Gd1 N1 2.4672(17) 11
Gd1 N1 2.4672(17) 4
Gd1 N1 2.4672(17) 10_556
Gd1 N1 2.4672(17) .
Gd1 N2 2.495(2) 10_556
Gd1 N2 2.495(2) .
Fe1 C2 1.927(3) .
Fe1 C2 1.927(3) 9
Fe1 C1 1.9304(19) 7_455
Fe1 C1 1.9304(19) 5_445
Fe1 C1 1.9304(19) 15_545
Fe1 C1 1.9304(19) 13
N1 C1 1.150(3) .
N2 C2 1.152(4) .
C1 Fe1 1.9305(19) 5
O1W H11W 0.8298(14) .
O2W H21W 0.855(2) .
O2W H22W 0.717(2) .

loop_
_geom_torsion_atom_site_label_1
_geom_torsion_atom_site_label_2
_geom_torsion_atom_site_label_3
_geom_torsion_atom_site_label_4
_geom_torsion
_geom_torsion_site_symmetry_1
_geom_torsion_site_symmetry_4
O1W Gd1 N1 C1 13.4(7) 11 .
O1W Gd1 N1 C1 -93.3(7) . .
N1 Gd1 N1 C1 -139.9(7) 11 .
N1 Gd1 N1 C1 157.7(7) 4 .
N1 Gd1 N1 C1 95.2(7) 10_556 .
N2 Gd1 N1 C1 53.8(7) 10_556 .
N2 Gd1 N1 C1 -60.1(7) . .
O1W Gd1 N2 C2 58.79(6) 11 .
O1W Gd1 N2 C2 -58.79(6) . .
N1 Gd1 N2 C2 -141.71(4) 11 .
N1 Gd1 N2 C2 -100.89(10) 4 .
N1 Gd1 N2 C2 100.89(10) 10_556 .
N1 Gd1 N2 C2 141.71(4) . .
N2 Gd1 N2 C2 0.0 10_556 .
Gd1 N1 C1 Fe1 81(5) . 5
Gd1 N2 C2 Fe1 0.000(16) . .
C2 Fe1 C2 N2 126(3) 9 .
C1 Fe1 C2 N2 134.60(6) 7_455 .
C1 Fe1 C2 N2 45.40(6) 5_445 .
C1 Fe1 C2 N2 -45.40(6) 15_545 .
C1 Fe1 C2 N2 -134.60(6) 13 .
